data_4509682
loop_
_publ_author_name
'Wang, Yu'
'Cui, Shuxin'
'Li, Bo'
'Zhang, Jingping'
'Zhang, Yan'

_publ_section_title
;
 Synthesis and Characterization of Monosubstituted TTF and Its Solvent
 Dependent Mono- and Dication Charge-Transfer Salts
;
_journal_issue 9
_journal_name_full 'Crystal Growth &amp; Design'
_journal_page_first 3855
_journal_paper_doi 10.1021/cg900635f
_journal_volume 9
_journal_year 2009
_chemical_formula_sum 'C15.5 H12.5 Br4 Cl Cu N0.5 O S4'
_chemical_formula_weight 768.63
_chemical_name_systematic
; 
 ? 
;
_space_group_IT_number 61
_symmetry_cell_setting orthorhombic
_symmetry_space_group_name_Hall '-P 2ac 2ab'
_symmetry_space_group_name_H-M 'P b c a'
_atom_sites_solution_hydrogens geom
_atom_sites_solution_primary direct
_atom_sites_solution_secondary difmap
_audit_creation_method SHELXL-97
_cell_angle_alpha 90.00
_cell_angle_beta 90.00
_cell_angle_gamma 90.00
_cell_formula_units_Z 16
_cell_length_a 14.8704(9)
_cell_length_b 15.4414(9)
_cell_length_c 41.659(3)
_cell_measurement_temperature 293(2)
_cell_volume 9565.7(11)
_computing_structure_refinement 'SHELXL-97 (Sheldrick, 1997)'
_computing_structure_solution 'SHELXS-97 (Sheldrick, 1990)'
_diffrn_ambient_temperature 293(2)
_diffrn_detector_area_resol_mean 9
_diffrn_measured_fraction_theta_full 0.994
_diffrn_measured_fraction_theta_max 0.994
_diffrn_measurement_method '\w scans'
_diffrn_radiation_monochromator graphite
_diffrn_radiation_source 'fine-focus sealed tube'
_diffrn_radiation_type MoK\a
_diffrn_radiation_wavelength 0.71073
_diffrn_reflns_av_R_equivalents 0.1020
_diffrn_reflns_av_sigmaI/netI 0.0802
_diffrn_reflns_limit_h_max 18
_diffrn_reflns_limit_h_min -18
_diffrn_reflns_limit_k_max 16
_diffrn_reflns_limit_k_min -19
_diffrn_reflns_limit_l_max 45
_diffrn_reflns_limit_l_min -51
_diffrn_reflns_number 51546
_diffrn_reflns_theta_full 26.05
_diffrn_reflns_theta_max 26.05
_diffrn_reflns_theta_min 1.68
_diffrn_standards_number 0
_exptl_absorpt_coefficient_mu 8.064
_exptl_absorpt_correction_T_max 0.840
_exptl_absorpt_correction_T_min 0.466
_exptl_absorpt_correction_type multi-scan
_exptl_absorpt_process_details '(SADABS; Sheldrick, 2004)'
_exptl_crystal_colour black
_exptl_crystal_density_diffrn 2.135
_exptl_crystal_density_method 'not measured'
_exptl_crystal_description needle
_exptl_crystal_F_000 5872
_exptl_crystal_size_max 0.43
_exptl_crystal_size_mid 0.08
_exptl_crystal_size_min 0.06
_refine_diff_density_max 1.122
_refine_diff_density_min -0.936
_refine_diff_density_rms 0.152
_refine_ls_extinction_method none
_refine_ls_goodness_of_fit_ref 1.002
_refine_ls_hydrogen_treatment geom
_refine_ls_matrix_type full
_refine_ls_number_parameters 488
_refine_ls_number_reflns 9392
_refine_ls_number_restraints 0
_refine_ls_restrained_S_all 1.002
_refine_ls_R_factor_all 0.1023
_refine_ls_R_factor_gt 0.0480
_refine_ls_shift/su_max 0.001
_refine_ls_shift/su_mean 0.000
_refine_ls_structure_factor_coef Fsqd
_refine_ls_weighting_details 'calc w=1/[\s^2^(Fo^2^)+(0.0458P)^2^+7.3388P] where P=(Fo^2^+2Fc^2^)/3'
_refine_ls_weighting_scheme calc
_refine_ls_wR_factor_gt 0.0932
_refine_ls_wR_factor_ref 0.1109
_reflns_number_gt 5782
_reflns_number_total 9392
_reflns_threshold_expression >2sigma(I)
_cod_data_source_file cg900635fsup1.cif
_cod_data_source_block s031
_cod_original_cell_volume 9565.8(10)
_cod_database_code 4509682

loop_
_symmetry_equiv_pos_as_xyz
'x, y, z'
'-x+1/2, -y, z+1/2'
'-x, y+1/2, -z+1/2'
'x+1/2, -y+1/2, -z'
'-x, -y, -z'
'x-1/2, y, -z-1/2'
'x, -y-1/2, z-1/2'
'-x-1/2, y-1/2, z'

loop_
_atom_site_label
_atom_site_type_symbol
_atom_site_fract_x
_atom_site_fract_y
_atom_site_fract_z
_atom_site_U_iso_or_equiv
_atom_site_adp_type
_atom_site_occupancy
_atom_site_symmetry_multiplicity
_atom_site_calc_flag
_atom_site_refinement_flags
Cu1 Cu 0.76284(6) 0.95303(5) 0.13102(2) 0.0330(2) Uani 1 1 d .
Cu2 Cu 0.71667(5) 0.71315(5) 0.28942(2) 0.0273(2) Uani 1 1 d .
C1 C -0.1670(5) 0.7418(4) 0.21004(17) 0.0331(18) Uani 1 1 d .
H1A H -0.2097 0.7300 0.2258 0.040 Uiso 1 1 calc R
C2 C -0.1598(4) 0.6930(4) 0.18367(18) 0.0345(18) Uani 1 1 d .
H2 H -0.1964 0.6451 0.1802 0.041 Uiso 1 1 calc R
C3 C -0.0434(4) 0.8096(4) 0.17813(16) 0.0258(16) Uani 1 1 d .
C4 C 0.0291(4) 0.8626(4) 0.16634(15) 0.0234(15) Uani 1 1 d .
C5 C 0.1424(4) 0.9797(4) 0.15597(15) 0.0257(16) Uani 1 1 d .
H5A H 0.1767 1.0299 0.1575 0.031 Uiso 1 1 calc R
C6 C 0.1580(4) 0.9196(4) 0.13256(16) 0.0250(16) Uani 1 1 d .
C7 C 0.2279(4) 0.9205(4) 0.10757(15) 0.0243(15) Uani 1 1 d .
C8 C 0.2152(5) 0.8750(4) 0.07942(18) 0.042(2) Uani 1 1 d .
H8A H 0.1618 0.8453 0.0758 0.050 Uiso 1 1 calc R
C9 C 0.2840(5) 0.8740(5) 0.05641(18) 0.040(2) Uani 1 1 d .
H9A H 0.2758 0.8439 0.0373 0.048 Uiso 1 1 calc R
C10 C 0.3636(5) 0.9170(4) 0.06181(16) 0.0290(17) Uani 1 1 d .
C11 C 0.3743(4) 0.9642(4) 0.08951(16) 0.0304(17) Uani 1 1 d .
H11A H 0.4269 0.9956 0.0927 0.037 Uiso 1 1 calc R
C12 C 0.3081(4) 0.9655(4) 0.11255(16) 0.0292(17) Uani 1 1 d .
H12A H 0.3167 0.9964 0.1315 0.035 Uiso 1 1 calc R
C13 C 0.4357(5) 0.9110(5) 0.03655(19) 0.043(2) Uani 1 1 d .
C14 C 0.5208(5) 0.9609(6) 0.0418(2) 0.064(3) Uani 1 1 d .
H14A H 0.5611 0.9509 0.0242 0.096 Uiso 1 1 calc R
H14B H 0.5487 0.9421 0.0614 0.096 Uiso 1 1 calc R
H14C H 0.5073 1.0215 0.0432 0.096 Uiso 1 1 calc R
C15 C 1.1092(5) 0.9822(4) 0.27453(18) 0.0380(19) Uani 1 1 d .
H15 H 1.1490 1.0116 0.2612 0.046 Uiso 1 1 calc R
C16 C 1.0256(5) 1.0131(5) 0.28075(19) 0.044(2) Uani 1 1 d .
H16 H 1.0055 1.0654 0.2724 0.053 Uiso 1 1 calc R
C17 C 1.0373(4) 0.8712(4) 0.31032(17) 0.0289(17) Uani 1 1 d .
C18 C 1.0198(5) 0.7972(4) 0.32983(16) 0.0283(16) Uani 1 1 d .
C19 C 1.0310(5) 0.6557(4) 0.35905(17) 0.0313(17) Uani 1 1 d .
H19A H 1.0499 0.6013 0.3659 0.038 Uiso 1 1 calc R
C20 C 0.9603(5) 0.6968(4) 0.37347(17) 0.0301(17) Uani 1 1 d .
C21 C 0.9051(5) 0.6660(4) 0.40034(17) 0.0289(17) Uani 1 1 d .
C22 C 0.8127(5) 0.6770(5) 0.40014(19) 0.0391(19) Uani 1 1 d .
H22A H 0.7848 0.7028 0.3826 0.047 Uiso 1 1 calc R
C23 C 0.7617(5) 0.6498(5) 0.42600(18) 0.0369(19) Uani 1 1 d .
H23A H 0.6997 0.6579 0.4258 0.044 Uiso 1 1 calc R
C24 C 0.8023(5) 0.6103(5) 0.45234(18) 0.0350(18) Uani 1 1 d .
C25 C 0.8944(5) 0.5972(5) 0.45199(18) 0.043(2) Uani 1 1 d .
H25A H 0.9222 0.5701 0.4693 0.052 Uiso 1 1 calc R
C26 C 0.9452(5) 0.6240(5) 0.42610(18) 0.0372(19) Uani 1 1 d .
H26A H 1.0069 0.6139 0.4259 0.045 Uiso 1 1 calc R
C27 C 0.7444(6) 0.5844(5) 0.48043(19) 0.043(2) Uani 1 1 d .
C28 C 0.7869(6) 0.5483(6) 0.5096(2) 0.073(3) Uani 1 1 d .
H28A H 0.7413 0.5350 0.5252 0.110 Uiso 1 1 calc R
H28B H 0.8280 0.5899 0.5184 0.110 Uiso 1 1 calc R
H28C H 0.8191 0.4964 0.5041 0.110 Uiso 1 1 calc R
C29 C 0.8646(6) 0.6932(7) 0.0606(2) 0.074(3) Uani 1 1 d .
H29A H 0.8635 0.6787 0.0382 0.112 Uiso 1 1 calc R
H29B H 0.8372 0.7488 0.0637 0.112 Uiso 1 1 calc R
H29C H 0.8321 0.6503 0.0726 0.112 Uiso 1 1 calc R
C30 C 0.9571(7) 0.6960(6) 0.0717(2) 0.053(2) Uani 1 1 d .
C31 C 0.5701(8) 0.7736(7) 0.4972(3) 0.110(5) Uani 1 1 d .
H31A H 0.5174 0.7462 0.5064 0.132 Uiso 1 1 calc R
H31B H 0.5946 0.7345 0.4812 0.132 Uiso 1 1 calc R
O1 O 0.4232(4) 0.8672(4) 0.01288(14) 0.0608(17) Uani 1 1 d .
O2 O 0.6634(4) 0.5943(4) 0.47877(14) 0.0609(17) Uani 1 1 d .
S1 S -0.09494(14) 0.82572(12) 0.21346(5) 0.0377(5) Uani 1 1 d .
S2 S -0.08038(14) 0.72374(13) 0.15704(5) 0.0460(6) Uani 1 1 d .
S3 S 0.05793(12) 0.95892(11) 0.18213(4) 0.0303(4) Uani 1 1 d .
S4 S 0.09003(12) 0.82989(11) 0.13469(4) 0.0321(4) Uani 1 1 d .
S5 S 1.13733(12) 0.88765(11) 0.29223(5) 0.0349(5) Uani 1 1 d .
S6 S 0.96018(13) 0.95057(12) 0.30468(6) 0.0437(5) Uani 1 1 d .
S7 S 1.08294(12) 0.70699(11) 0.32843(4) 0.0294(4) Uani 1 1 d .
S8 S 0.93835(13) 0.79790(12) 0.35798(5) 0.0382(5) Uani 1 1 d .
Br1 Br 0.71482(6) 0.81073(5) 0.11952(3) 0.0610(3) Uani 1 1 d .
Br2 Br 0.89971(5) 0.95030(5) 0.102209(19) 0.0425(2) Uani 1 1 d .
Br3 Br 0.61941(5) 1.02142(5) 0.130435(19) 0.0394(2) Uani 1 1 d .
Br4 Br 0.82017(5) 1.01599(4) 0.181325(18) 0.03193(18) Uani 1 1 d .
Br5 Br 0.59379(5) 0.70792(5) 0.253323(19) 0.0436(2) Uani 1 1 d .
Br6 Br 0.64720(5) 0.63407(5) 0.330946(18) 0.03611(19) Uani 1 1 d .
Br7 Br 0.75980(5) 0.86012(4) 0.280666(19) 0.0375(2) Uani 1 1 d .
Br8 Br 0.86419(5) 0.65033(4) 0.289235(18) 0.03322(19) Uani 1 1 d .
N1 N 1.0284(6) 0.6964(5) 0.08035(19) 0.068(2) Uani 1 1 d .
Cl1 Cl 0.5372(2) 0.87022(18) 0.47817(8) 0.1013(10) Uani 1 1 d .
Cl2 Cl 0.6476(3) 0.7887(3) 0.52644(10) 0.1467(16) Uani 1 1 d .

loop_
_atom_site_aniso_label
_atom_site_aniso_U_11
_atom_site_aniso_U_22
_atom_site_aniso_U_33
_atom_site_aniso_U_23
_atom_site_aniso_U_13
_atom_site_aniso_U_12
Cu1 0.0300(5) 0.0299(5) 0.0393(6) 0.0004(4) 0.0048(4) 0.0021(4)
Cu2 0.0213(5) 0.0294(5) 0.0313(5) 0.0028(4) 0.0000(4) -0.0001(4)
C1 0.038(5) 0.026(4) 0.035(5) 0.006(3) 0.012(4) 0.002(3)
C2 0.020(4) 0.036(4) 0.048(5) 0.005(4) 0.003(4) -0.013(3)
C3 0.025(4) 0.021(4) 0.031(4) 0.004(3) -0.002(3) 0.003(3)
C4 0.022(4) 0.027(4) 0.021(4) 0.002(3) 0.002(3) 0.001(3)
C5 0.023(4) 0.027(4) 0.027(4) -0.003(3) -0.002(3) -0.003(3)
C6 0.016(4) 0.032(4) 0.028(4) 0.008(3) 0.001(3) 0.000(3)
C7 0.028(4) 0.020(3) 0.024(4) 0.006(3) -0.004(3) 0.003(3)
C8 0.046(5) 0.041(5) 0.039(5) -0.010(4) 0.005(4) -0.021(4)
C9 0.048(5) 0.044(5) 0.027(4) -0.013(3) 0.007(4) -0.016(4)
C10 0.033(4) 0.030(4) 0.023(4) 0.000(3) 0.002(3) -0.002(3)
C11 0.017(4) 0.038(4) 0.036(5) -0.003(3) 0.001(3) -0.004(3)
C12 0.035(4) 0.030(4) 0.022(4) -0.014(3) -0.002(3) 0.000(3)
C13 0.035(5) 0.057(5) 0.037(5) -0.001(4) 0.007(4) -0.002(4)
C14 0.043(6) 0.111(8) 0.039(5) -0.011(5) 0.021(4) -0.016(5)
C15 0.044(5) 0.029(4) 0.041(5) 0.010(3) -0.002(4) 0.001(4)
C16 0.044(5) 0.027(4) 0.061(6) 0.008(4) -0.021(4) 0.000(4)
C17 0.023(4) 0.024(4) 0.040(5) -0.009(3) -0.004(3) -0.003(3)
C18 0.029(4) 0.023(4) 0.033(4) -0.001(3) -0.002(3) -0.005(3)
C19 0.030(4) 0.025(4) 0.038(5) -0.009(3) 0.002(4) 0.000(3)
C20 0.023(4) 0.026(4) 0.041(5) -0.009(3) 0.001(3) 0.000(3)
C21 0.026(4) 0.028(4) 0.032(4) -0.008(3) 0.007(3) 0.003(3)
C22 0.031(5) 0.041(4) 0.046(5) 0.003(4) 0.002(4) 0.004(4)
C23 0.022(4) 0.045(5) 0.043(5) -0.002(4) 0.010(4) 0.007(3)
C24 0.037(5) 0.036(4) 0.032(5) -0.007(3) 0.000(4) -0.004(4)
C25 0.045(5) 0.052(5) 0.033(5) 0.006(4) 0.004(4) -0.001(4)
C26 0.021(4) 0.052(5) 0.039(5) -0.002(4) 0.002(4) 0.005(4)
C27 0.052(6) 0.041(5) 0.037(5) 0.000(4) 0.012(4) -0.001(4)
C28 0.064(7) 0.107(8) 0.049(6) 0.026(6) 0.021(5) 0.004(6)
C29 0.053(7) 0.118(9) 0.052(6) -0.012(6) 0.006(5) 0.017(6)
C30 0.055(6) 0.063(6) 0.041(6) -0.022(4) 0.002(5) 0.008(5)
C31 0.099(10) 0.082(9) 0.149(12) 0.011(8) -0.057(9) 0.001(7)
O1 0.056(4) 0.077(4) 0.049(4) -0.028(3) 0.019(3) -0.013(3)
O2 0.039(4) 0.082(4) 0.061(4) -0.003(3) 0.018(3) -0.004(3)
S1 0.0463(12) 0.0303(10) 0.0366(12) -0.0030(8) 0.0124(10) -0.0052(9)
S2 0.0418(13) 0.0525(13) 0.0436(13) -0.0182(10) 0.0169(10) -0.0254(10)
S3 0.0267(10) 0.0282(9) 0.0359(11) -0.0075(8) 0.0044(8) -0.0018(8)
S4 0.0336(11) 0.0258(10) 0.0369(11) -0.0053(8) 0.0092(9) -0.0065(8)
S5 0.0307(11) 0.0253(9) 0.0487(12) 0.0029(9) 0.0059(9) 0.0030(8)
S6 0.0254(11) 0.0294(10) 0.0762(16) 0.0041(10) -0.0083(10) 0.0025(8)
S7 0.0245(10) 0.0252(9) 0.0387(11) 0.0012(8) 0.0048(8) 0.0011(7)
S8 0.0373(12) 0.0280(10) 0.0494(13) -0.0035(9) 0.0096(10) 0.0059(8)
Br1 0.0608(6) 0.0329(5) 0.0893(7) -0.0101(4) 0.0368(6) -0.0102(4)
Br2 0.0352(5) 0.0477(5) 0.0446(5) -0.0043(4) 0.0117(4) -0.0027(4)
Br3 0.0327(4) 0.0415(5) 0.0438(5) -0.0036(4) -0.0078(4) 0.0072(3)
Br4 0.0253(4) 0.0322(4) 0.0383(5) 0.0033(3) 0.0013(3) 0.0028(3)
Br5 0.0348(5) 0.0523(5) 0.0438(5) 0.0207(4) -0.0141(4) -0.0161(4)
Br6 0.0363(4) 0.0369(4) 0.0351(4) 0.0099(3) 0.0017(4) 0.0006(3)
Br7 0.0335(4) 0.0265(4) 0.0526(5) -0.0063(3) 0.0024(4) -0.0027(3)
Br8 0.0248(4) 0.0360(4) 0.0389(5) 0.0042(3) 0.0002(3) 0.0065(3)
N1 0.057(6) 0.080(6) 0.067(6) -0.021(4) 0.005(5) -0.006(5)
Cl1 0.107(2) 0.082(2) 0.115(3) 0.0071(17) 0.041(2) 0.0078(17)
Cl2 0.115(3) 0.183(4) 0.142(3) -0.055(3) -0.059(3) 0.028(3)

loop_
_atom_type_symbol
_atom_type_description
_atom_type_scat_dispersion_real
_atom_type_scat_dispersion_imag
_atom_type_scat_source
C C 0.0033 0.0016 'International Tables Vol C Tables 4.2.6.8 and 6.1.1.4'
H H 0.0000 0.0000 'International Tables Vol C Tables 4.2.6.8 and 6.1.1.4'
O O 0.0106 0.0060 'International Tables Vol C Tables 4.2.6.8 and 6.1.1.4'
S S 0.1246 0.1234 'International Tables Vol C Tables 4.2.6.8 and 6.1.1.4'
Cu Cu 0.3201 1.2651 'International Tables Vol C Tables 4.2.6.8 and 6.1.1.4'
Br Br -0.2901 2.4595 'International Tables Vol C Tables 4.2.6.8 and 6.1.1.4'
N N 0.0061 0.0033 'International Tables Vol C Tables 4.2.6.8 and 6.1.1.4'
Cl Cl 0.1484 0.1585 'International Tables Vol C Tables 4.2.6.8 and 6.1.1.4'

loop_
_geom_angle_atom_site_label_1
_geom_angle_atom_site_label_2
_geom_angle_atom_site_label_3
_geom_angle
Br1 Cu1 Br2 98.10(4)
Br1 Cu1 Br3 98.04(4)
Br2 Cu1 Br3 140.75(5)
Br1 Cu1 Br4 130.19(5)
Br2 Cu1 Br4 98.11(4)
Br3 Cu1 Br4 98.27(4)
Br6 Cu2 Br5 96.33(4)
Br6 Cu2 Br7 136.30(5)
Br5 Cu2 Br7 98.21(4)
Br6 Cu2 Br8 101.17(4)
Br5 Cu2 Br8 133.62(5)
Br7 Cu2 Br8 97.95(4)
C2 C1 S1 116.8(6)
C1 C2 S2 116.0(5)
C4 C3 S1 123.8(5)
C4 C3 S2 121.0(5)
S1 C3 S2 115.2(4)
C3 C4 S4 120.1(5)
C3 C4 S3 124.1(5)
S4 C4 S3 115.8(4)
C6 C5 S3 117.1(5)
C5 C6 C7 128.2(6)
C5 C6 S4 114.3(5)
C7 C6 S4 117.4(5)
C8 C7 C12 119.8(6)
C8 C7 C6 120.0(6)
C12 C7 C6 120.2(6)
C7 C8 C9 119.1(7)
C10 C9 C8 120.7(7)
C11 C10 C9 119.6(6)
C11 C10 C13 122.5(6)
C9 C10 C13 117.9(6)
C10 C11 C12 120.7(6)
C11 C12 C7 120.0(6)
O1 C13 C14 122.4(7)
O1 C13 C10 119.7(7)
C14 C13 C10 117.9(7)
C16 C15 S5 116.6(6)
C15 C16 S6 116.0(6)
C18 C17 S5 122.5(5)
C18 C17 S6 122.3(5)
S5 C17 S6 115.2(4)
C17 C18 S7 122.8(5)
C17 C18 S8 121.5(5)
S7 C18 S8 115.5(4)
C20 C19 S7 117.8(6)
C19 C20 C21 127.9(6)
C19 C20 S8 113.7(6)
C21 C20 S8 118.3(5)
C22 C21 C26 119.2(7)
C22 C21 C20 120.7(7)
C26 C21 C20 120.1(6)
C23 C22 C21 120.1(7)
C22 C23 C24 120.6(7)
C25 C24 C23 119.0(7)
C25 C24 C27 122.3(7)
C23 C24 C27 118.7(7)
C26 C25 C24 120.4(7)
C25 C26 C21 120.6(7)
O2 C27 C28 121.2(8)
O2 C27 C24 119.3(8)
C28 C27 C24 119.6(8)
N1 C30 C29 178.6(12)
Cl2 C31 Cl1 113.3(6)
C3 S1 C1 95.9(3)
C3 S2 C2 96.1(4)
C4 S3 C5 96.1(3)
C4 S4 C6 96.6(3)
C17 S5 C15 96.2(4)
C16 S6 C17 96.0(4)
C18 S7 C19 96.1(3)
C18 S8 C20 96.8(3)

loop_
_geom_bond_atom_site_label_1
_geom_bond_atom_site_label_2
_geom_bond_distance
Cu1 Br1 2.3597(12)
Cu1 Br2 2.3632(11)
Cu1 Br3 2.3801(11)
Cu1 Br4 2.4623(12)
Cu2 Br6 2.3560(11)
Cu2 Br5 2.3680(11)
Cu2 Br7 2.3862(11)
Cu2 Br8 2.3985(11)
C1 C2 1.336(9)
C1 S1 1.688(7)
C2 S2 1.688(7)
C3 C4 1.440(9)
C3 S1 1.678(7)
C3 S2 1.683(7)
C4 S4 1.678(6)
C4 S3 1.681(6)
C5 C6 1.366(9)
C5 S3 1.694(7)
C6 C7 1.471(9)
C6 S4 1.717(6)
C7 C8 1.380(9)
C7 C12 1.396(9)
C8 C9 1.402(10)
C9 C10 1.376(9)
C10 C11 1.374(9)
C10 C13 1.505(10)
C11 C12 1.376(9)
C13 O1 1.210(9)
C13 C14 1.498(11)
C15 C16 1.356(10)
C15 S5 1.688(7)
C16 S6 1.695(8)
C17 C18 1.426(9)
C17 S5 1.686(7)
C17 S6 1.696(7)
C18 S7 1.681(7)
C18 S8 1.686(7)
C19 C20 1.367(9)
C19 S7 1.688(7)
C20 C21 1.467(9)
C20 S8 1.721(7)
C21 C22 1.385(9)
C21 C26 1.388(9)
C22 C23 1.383(10)
C23 C24 1.393(10)
C24 C25 1.384(10)
C24 C27 1.507(10)
C25 C26 1.381(9)
C27 O2 1.216(9)
C27 C28 1.479(11)
C29 C30 1.452(12)
C30 N1 1.119(10)
C31 Cl2 1.695(11)
C31 Cl1 1.758(10)

loop_
_geom_torsion_atom_site_label_1
_geom_torsion_atom_site_label_2
_geom_torsion_atom_site_label_3
_geom_torsion_atom_site_label_4
_geom_torsion
S1 C1 C2 S2 -1.1(8)
S1 C3 C4 S4 167.4(4)
S2 C3 C4 S4 -10.8(8)
S1 C3 C4 S3 -13.2(8)
S2 C3 C4 S3 168.5(4)
S3 C5 C6 C7 -178.3(5)
S3 C5 C6 S4 -2.1(7)
C5 C6 C7 C8 -155.7(7)
S4 C6 C7 C8 28.2(8)
C5 C6 C7 C12 25.9(10)
S4 C6 C7 C12 -150.1(5)
C12 C7 C8 C9 0.7(11)
C6 C7 C8 C9 -177.6(6)
C7 C8 C9 C10 0.6(11)
C8 C9 C10 C11 -2.5(11)
C8 C9 C10 C13 178.1(7)
C9 C10 C11 C12 3.1(11)
C13 C10 C11 C12 -177.6(7)
C10 C11 C12 C7 -1.7(10)
C8 C7 C12 C11 -0.2(10)
C6 C7 C12 C11 178.2(6)
C11 C10 C13 O1 178.7(8)
C9 C10 C13 O1 -2.0(11)
C11 C10 C13 C14 -1.9(11)
C9 C10 C13 C14 177.5(7)
S5 C15 C16 S6 -1.6(9)
S5 C17 C18 S7 -18.1(9)
S6 C17 C18 S7 164.0(4)
S5 C17 C18 S8 157.1(4)
S6 C17 C18 S8 -20.8(8)
S7 C19 C20 C21 -179.8(6)
S7 C19 C20 S8 -1.7(7)
C19 C20 C21 C22 -138.0(8)
S8 C20 C21 C22 44.0(9)
C19 C20 C21 C26 41.0(11)
S8 C20 C21 C26 -137.0(6)
C26 C21 C22 C23 2.7(11)
C20 C21 C22 C23 -178.2(6)
C21 C22 C23 C24 -0.6(11)
C22 C23 C24 C25 -1.3(11)
C22 C23 C24 C27 178.0(7)
C23 C24 C25 C26 0.9(11)
C27 C24 C25 C26 -178.3(7)
C24 C25 C26 C21 1.2(12)
C22 C21 C26 C25 -3.1(11)
C20 C21 C26 C25 177.9(6)
C25 C24 C27 O2 -176.9(8)
C23 C24 C27 O2 3.9(11)
C25 C24 C27 C28 3.6(12)
C23 C24 C27 C28 -175.6(8)
C4 C3 S1 C1 -179.7(6)
S2 C3 S1 C1 -1.3(4)
C2 C1 S1 C3 1.5(6)
C4 C3 S2 C2 179.3(5)
S1 C3 S2 C2 0.9(5)
C1 C2 S2 C3 0.1(6)
C3 C4 S3 C5 -178.9(6)
S4 C4 S3 C5 0.4(4)
C6 C5 S3 C4 1.0(6)
C3 C4 S4 C6 178.0(5)
S3 C4 S4 C6 -1.4(4)
C5 C6 S4 C4 2.0(6)
C7 C6 S4 C4 178.6(5)
C18 C17 S5 C15 -180.0(6)
S6 C17 S5 C15 -2.0(5)
C16 C15 S5 C17 2.1(7)
C15 C16 S6 C17 0.2(7)
C18 C17 S6 C16 179.3(6)
S5 C17 S6 C16 1.3(5)
C17 C18 S7 C19 174.7(6)
S8 C18 S7 C19 -0.8(5)
C20 C19 S7 C18 1.6(6)
C17 C18 S8 C20 -175.5(6)
S7 C18 S8 C20 0.1(5)
C19 C20 S8 C18 1.0(6)
C21 C20 S8 C18 179.2(5)
